data_7003525
loop_
_publ_author_name
'Wei, Xue-Hong'
'Farwell, James D.'
'Hitchcock, Peter B.'
'Lappert, Michael F.'

_publ_section_title
;
 Synthesis and structures of some new types of lithium \b-diketiminates
;
_journal_issue 8
_journal_name_full 'Dalton Transactions'
_journal_page_first 1073
_journal_page_last 1080
_journal_paper_doi 10.1039/b716888h
_journal_year 2008
_chemical_compound_source 'synthesis as described'
_chemical_formula_moiety 'C48 H60 Li2 N4 O5 Si2, C4 H8 O1'
_chemical_formula_sum 'C52 H68 Li2 N4 O6 Si2'
_chemical_formula_weight 915.16
_chemical_name_common (O(SiMeNCPhCHCPhNLi(thf)2)2).(thf)
_chemical_name_systematic
;
?
;
_space_group_IT_number 62
_symmetry_cell_setting orthorhombic
_symmetry_Int_Tables_number 62
_symmetry_space_group_name_Hall '-P 2ac 2n'
_symmetry_space_group_name_H-M 'P n m a'
_atom_sites_solution_hydrogens geom
_atom_sites_solution_primary direct
_atom_sites_solution_secondary difmap
_audit_conform_dict_location ftp://ftp.iucr.org/pub/cif_core.dic
_audit_conform_dict_name cif_core.dic
_audit_conform_dict_version 2.2
_audit_creation_date 2002-05-02T14:34:18-00:00
_audit_creation_method 'WinGX routine CIF_UPDATE'
_cell_angle_alpha 90
_cell_angle_beta 90
_cell_angle_gamma 90
_cell_formula_units_Z 4
_cell_length_a 20.4546(5)
_cell_length_b 14.9128(4)
_cell_length_c 17.1049(5)
_cell_measurement_reflns_used 15438
_cell_measurement_temperature 173(2)
_cell_measurement_theta_max 22.986
_cell_measurement_theta_min 3.705
_cell_measurement_wavelength 0.71073
_cell_volume 5217.6(2)
_computing_cell_refinement 'HKL Scalepack (Otwinowski & Minor 1997)'
_computing_data_collection 'Collect (Nonius BV, 1997-2000)'
_computing_data_reduction 'HKL Denzo and Scalepack (Otwinowski & Minor 1997)'
_computing_molecular_graphics 'Ortep-3 for Windows (Farrugia, 1997)'
_computing_publication_material 'WinGX publication routines (Farrugia, 1999)'
_computing_structure_refinement 'SHELXL-97 (Sheldrick, 1997)'
_computing_structure_solution 'SHELXS-97 (Sheldrick, 1997)'
_diffrn_ambient_temperature 173(2)
_diffrn_measured_fraction_theta_full 0.99
_diffrn_measured_fraction_theta_max 0.99
_diffrn_measurement_device '95mm CCD camera on \k-goniostat'
_diffrn_measurement_device_type KappaCCD
_diffrn_measurement_method CCD
_diffrn_radiation_monochromator graphite
_diffrn_radiation_probe x-ray
_diffrn_radiation_type MoK\a
_diffrn_radiation_wavelength 0.71073
_diffrn_reflns_av_R_equivalents 0.0671
_diffrn_reflns_av_unetI/netI 0.0423
_diffrn_reflns_limit_h_max 22
_diffrn_reflns_limit_h_min -20
_diffrn_reflns_limit_k_max 16
_diffrn_reflns_limit_k_min -16
_diffrn_reflns_limit_l_max 16
_diffrn_reflns_limit_l_min -18
_diffrn_reflns_number 21730
_diffrn_reflns_theta_full 22.99
_diffrn_reflns_theta_max 22.99
_diffrn_reflns_theta_min 3.76
_exptl_absorpt_coefficient_mu 0.118
_exptl_absorpt_correction_type none
_exptl_crystal_colour colourless
_exptl_crystal_density_diffrn 1.165
_exptl_crystal_density_method 'not measured'
_exptl_crystal_description prism
_exptl_crystal_F_000 1960
_exptl_crystal_size_max 0.4
_exptl_crystal_size_mid 0.4
_exptl_crystal_size_min 0.2
_refine_diff_density_max 0.332
_refine_diff_density_min -0.324
_refine_diff_density_rms 0.06
_refine_ls_extinction_method none
_refine_ls_goodness_of_fit_ref 1.039
_refine_ls_hydrogen_treatment constr
_refine_ls_matrix_type full
_refine_ls_number_parameters 334
_refine_ls_number_reflns 3756
_refine_ls_number_restraints 0
_refine_ls_restrained_S_all 1.039
_refine_ls_R_factor_all 0.0849
_refine_ls_R_factor_gt 0.0605
_refine_ls_shift/su_max 0.06
_refine_ls_shift/su_mean 0.003
_refine_ls_structure_factor_coef Fsqd
_refine_ls_weighting_details 'calc w=1/[\s^2^(Fo^2^)+(0.0912P)^2^+4.1191P] where P=(Fo^2^+2Fc^2^)/3'
_refine_ls_weighting_scheme calc
_refine_ls_wR_factor_gt 0.1611
_refine_ls_wR_factor_ref 0.179
_reflns_number_gt 2792
_reflns_number_total 3756
_reflns_threshold_expression >2sigma(I)
_cod_data_source_file b716888h.txt
_cod_data_source_block (3)-may502
_cod_original_sg_symbol_H-M Pnma
_cod_database_code 7003525

loop_
_symmetry_equiv_pos_as_xyz
'x, y, z'
'-x+1/2, -y, z+1/2'
'x+1/2, -y+1/2, -z+1/2'
'-x, y+1/2, -z'
'-x, -y, -z'
'x-1/2, y, -z-1/2'
'-x-1/2, y-1/2, z-1/2'
'x, -y-1/2, z'

loop_
_atom_site_label
_atom_site_type_symbol
_atom_site_fract_x
_atom_site_fract_y
_atom_site_fract_z
_atom_site_U_iso_or_equiv
_atom_site_adp_type
_atom_site_occupancy
_atom_site_symmetry_multiplicity
_atom_site_calc_flag
_atom_site_refinement_flags
_atom_site_disorder_assembly
_atom_site_disorder_group
Li1 Li 0.2009(3) 0.25 0.2417(4) 0.0415(17) Uani 1 2 d S . .
Li2 Li 0.2072(3) 0.25 0.5384(4) 0.0444(18) Uani 1 2 d S . .
Si Si 0.27071(4) 0.14975(6) 0.38782(4) 0.0374(3) Uani 1 1 d . . .
O1 O 0.30270(12) 0.25 0.38688(14) 0.0389(7) Uani 1 2 d S . .
O2 O 0.26413(16) 0.25 0.63274(18) 0.0610(10) Uani 1 2 d S . .
O3 O 0.11344(14) 0.25 0.57108(16) 0.0529(9) Uani 1 2 d S . .
O4 O 0.24770(14) 0.25 0.14146(17) 0.0555(9) Uani 1 2 d S . .
O5 O 0.10501(13) 0.25 0.22764(16) 0.0490(8) Uani 1 2 d S . .
N1 N 0.22156(11) 0.13400(17) 0.30683(13) 0.0394(6) Uani 1 1 d . . .
N2 N 0.22260(11) 0.13511(17) 0.46947(13) 0.0388(6) Uani 1 1 d . . .
C1 C 0.17860(14) 0.0678(2) 0.31649(17) 0.0424(8) Uani 1 1 d . . .
C2 C 0.16317(16) 0.0272(2) 0.38903(17) 0.0468(8) Uani 1 1 d . . .
H2 H 0.1407 -0.0286 0.3894 0.056 Uiso 1 1 calc R . .
C3 C 0.18049(14) 0.0678(2) 0.46101(16) 0.0426(8) Uani 1 1 d . . .
C4 C 0.14219(15) 0.0373(2) 0.24515(17) 0.0458(8) Uani 1 1 d . . .
C5 C 0.07971(17) 0.0014(3) 0.2476(2) 0.0652(11) Uani 1 1 d . . .
H5 H 0.0587 -0.006 0.2967 0.078 Uiso 1 1 calc R . .
C6 C 0.04713(19) -0.0241(3) 0.1799(2) 0.0804(13) Uani 1 1 d . . .
H6 H 0.004 -0.0476 0.1829 0.096 Uiso 1 1 calc R . .
C7 C 0.0772(2) -0.0153(3) 0.1085(2) 0.0773(13) Uani 1 1 d . . .
H7 H 0.0552 -0.0333 0.0622 0.093 Uiso 1 1 calc R . .
C8 C 0.1393(2) 0.0197(3) 0.1044(2) 0.0672(11) Uani 1 1 d . . .
H8 H 0.1603 0.0257 0.0551 0.081 Uiso 1 1 calc R . .
C9 C 0.17154(16) 0.0463(2) 0.17196(18) 0.0522(9) Uani 1 1 d . . .
H9 H 0.2142 0.071 0.1683 0.063 Uiso 1 1 calc R . .
C10 C 0.14765(14) 0.0346(2) 0.53415(17) 0.0443(8) Uani 1 1 d . . .
C11 C 0.08680(16) -0.0077(3) 0.53393(19) 0.0576(10) Uani 1 1 d . . .
H11 H 0.0644 -0.0162 0.4859 0.069 Uiso 1 1 calc R . .
C12 C 0.05872(18) -0.0376(3) 0.6030(2) 0.0668(11) Uani 1 1 d . . .
H12 H 0.0171 -0.0658 0.6019 0.08 Uiso 1 1 calc R . .
C13 C 0.09077(18) -0.0265(3) 0.6731(2) 0.0669(11) Uani 1 1 d . . .
H13 H 0.0713 -0.0467 0.7204 0.08 Uiso 1 1 calc R . .
C14 C 0.15128(17) 0.0141(3) 0.67411(19) 0.0619(10) Uani 1 1 d . . .
H14 H 0.1741 0.0208 0.7221 0.074 Uiso 1 1 calc R . .
C15 C 0.17895(16) 0.0452(2) 0.60545(17) 0.0518(9) Uani 1 1 d . . .
H15 H 0.2202 0.0743 0.6072 0.062 Uiso 1 1 calc R . .
C16 C 0.34174(15) 0.0718(3) 0.38847(18) 0.0537(9) Uani 1 1 d . . .
H16A H 0.326 0.0097 0.3891 0.081 Uiso 1 1 calc R . .
H16B H 0.3684 0.0829 0.4351 0.081 Uiso 1 1 calc R . .
H16C H 0.3683 0.0816 0.3415 0.081 Uiso 1 1 calc R . .
C17 C 0.3314(3) 0.25 0.6187(3) 0.0773(17) Uani 1 2 d S . .
H17A H 0.3441 0.3039 0.5885 0.093 Uiso 0.5 1 calc PR . .
H17B H 0.3441 0.1961 0.5885 0.093 Uiso 0.5 1 calc PR . .
C18 C 0.3641(4) 0.25 0.6963(4) 0.114(3) Uani 1 2 d S . .
H18A H 0.3919 0.1961 0.7021 0.136 Uiso 0.5 1 calc PR . .
H18B H 0.3919 0.3039 0.7021 0.136 Uiso 0.5 1 calc PR . .
C19 C 0.3135(4) 0.25 0.7538(4) 0.145(4) Uani 1 2 d S . .
H19A H 0.3169 0.1961 0.7873 0.174 Uiso 0.5 1 calc PR . .
H19B H 0.3169 0.3039 0.7873 0.174 Uiso 0.5 1 calc PR . .
C20 C 0.2537(3) 0.25 0.7136(3) 0.126(3) Uani 1 2 d S . .
H20A H 0.2282 0.1963 0.7284 0.152 Uiso 0.5 1 calc PR . .
H20B H 0.2282 0.3037 0.7284 0.152 Uiso 0.5 1 calc PR . .
C21 C 0.0830(2) 0.25 0.6469(3) 0.0736(17) Uani 1 2 d S . .
H21A H 0.0962 0.1961 0.6768 0.088 Uiso 0.5 1 calc PR . .
H21B H 0.0962 0.3039 0.6768 0.088 Uiso 0.5 1 calc PR . .
C22 C 0.0140(3) 0.25 0.6345(5) 0.154(4) Uani 1 2 d S . .
H22A H -0.0056 0.1962 0.6589 0.185 Uiso 0.5 1 calc PR . .
H22B H -0.0056 0.3038 0.6589 0.185 Uiso 0.5 1 calc PR . .
C23 C 0.0015(3) 0.25 0.5545(5) 0.137(4) Uani 1 2 d S . .
H23A H -0.0242 0.3038 0.5402 0.164 Uiso 0.5 1 calc PR . .
H23B H -0.0242 0.1962 0.5402 0.164 Uiso 0.5 1 calc PR . .
C24 C 0.0639(2) 0.25 0.5124(3) 0.0675(15) Uani 1 2 d S . .
H24A H 0.0677 0.196 0.479 0.081 Uiso 0.5 1 calc PR . .
H24B H 0.0677 0.304 0.479 0.081 Uiso 0.5 1 calc PR . .
C25 C 0.3162(2) 0.25 0.1489(3) 0.0753(17) Uani 1 2 d S . .
H25A H 0.331 0.1961 0.1777 0.09 Uiso 0.5 1 calc PR . .
H25B H 0.331 0.3039 0.1777 0.09 Uiso 0.5 1 calc PR . .
C26 C 0.3426(4) 0.25 0.0683(5) 0.116(3) Uani 1 2 d S . .
H26A H 0.3698 0.3039 0.0594 0.14 Uiso 0.5 1 calc PR . .
H26B H 0.3698 0.1961 0.0594 0.14 Uiso 0.5 1 calc PR . .
C27 C 0.2889(4) 0.25 0.0180(4) 0.187(6) Uani 1 2 d S . .
H27A H 0.2905 0.1963 -0.0159 0.225 Uiso 0.5 1 calc PR . .
H27B H 0.2905 0.3037 -0.0159 0.225 Uiso 0.5 1 calc PR . .
C28 C 0.2295(3) 0.25 0.0617(3) 0.097(2) Uani 1 2 d S . .
H28A H 0.2032 0.3039 0.0493 0.116 Uiso 0.5 1 calc PR . .
H28B H 0.2032 0.1961 0.0493 0.116 Uiso 0.5 1 calc PR . .
C29 C 0.0647(2) 0.25 0.1590(3) 0.0633(14) Uani 1 2 d S . .
H29A H 0.0733 0.196 0.1269 0.076 Uiso 0.5 1 calc PR . .
H29B H 0.0733 0.304 0.1269 0.076 Uiso 0.5 1 calc PR . .
C30 C -0.0032(3) 0.25 0.1874(5) 0.150(4) Uani 1 2 d S . .
H30A H -0.0263 0.3038 0.1678 0.18 Uiso 0.5 1 calc PR . .
H30B H -0.0263 0.1962 0.1678 0.18 Uiso 0.5 1 calc PR . .
C31 C -0.0036(3) 0.25 0.2678(5) 0.099(2) Uani 1 2 d S . .
H31A H -0.0266 0.1962 0.2875 0.119 Uiso 0.5 1 calc PR . .
H31B H -0.0266 0.3038 0.2875 0.119 Uiso 0.5 1 calc PR . .
C32 C 0.0654(2) 0.25 0.2960(3) 0.0640(15) Uani 1 2 d S . .
H32A H 0.0742 0.3039 0.328 0.077 Uiso 0.5 1 calc PR . .
H32B H 0.0742 0.1961 0.328 0.077 Uiso 0.5 1 calc PR . .
O6 O 0.0321(8) 0.25 -0.0706(12) 0.380(13) Uani 1 2 d S . .
C33 C 0.1206(5) 0.2984(5) -0.1278(4) 0.185(4) Uani 1 1 d . . .
H33A H 0.1646 0.3216 -0.1152 0.222 Uiso 1 1 calc R . .
H33B H 0.1073 0.3216 -0.1796 0.222 Uiso 1 1 calc R . .
C34 C 0.0748(6) 0.3247(7) -0.0695(6) 0.191(5) Uani 1 1 d . . .
H34A H 0.0519 0.3808 -0.084 0.229 Uiso 1 1 calc R . .
H34B H 0.0959 0.3322 -0.0178 0.229 Uiso 1 1 calc R . .

loop_
_atom_site_aniso_label
_atom_site_aniso_U_11
_atom_site_aniso_U_22
_atom_site_aniso_U_33
_atom_site_aniso_U_23
_atom_site_aniso_U_13
_atom_site_aniso_U_12
Li1 0.036(4) 0.062(5) 0.026(3) 0 -0.002(3) 0
Li2 0.038(4) 0.069(5) 0.027(4) 0 0.002(3) 0
Si 0.0328(5) 0.0545(6) 0.0249(5) 0.0008(4) 0.0012(3) 0.0042(4)
O1 0.0299(15) 0.0573(19) 0.0294(15) 0 0.0011(11) 0
O2 0.053(2) 0.093(3) 0.0361(18) 0 -0.0104(14) 0
O3 0.0432(17) 0.081(2) 0.0345(17) 0 0.0045(13) 0
O4 0.0454(18) 0.088(3) 0.0328(17) 0 0.0064(14) 0
O5 0.0347(16) 0.076(2) 0.0360(17) 0 0.0029(13) 0
N1 0.0360(13) 0.0549(17) 0.0272(13) -0.0016(11) 0.0011(10) 0.0011(13)
N2 0.0360(13) 0.0516(17) 0.0288(13) 0.0038(11) 0.0003(10) 0.0021(13)
C1 0.0415(17) 0.051(2) 0.0351(17) -0.0064(15) -0.0008(13) 0.0057(16)
C2 0.053(2) 0.047(2) 0.0407(19) -0.0010(15) 0.0026(14) -0.0049(16)
C3 0.0408(17) 0.053(2) 0.0336(17) 0.0083(15) 0.0021(13) 0.0093(16)
C4 0.0459(18) 0.049(2) 0.0428(18) -0.0091(15) -0.0023(14) 0.0030(16)
C5 0.060(2) 0.083(3) 0.053(2) -0.020(2) 0.0033(17) -0.010(2)
C6 0.063(3) 0.104(4) 0.074(3) -0.036(3) -0.005(2) -0.021(2)
C7 0.079(3) 0.097(3) 0.056(3) -0.034(2) -0.015(2) -0.004(3)
C8 0.074(3) 0.083(3) 0.044(2) -0.0210(19) -0.0043(17) -0.004(2)
C9 0.055(2) 0.062(2) 0.0400(18) -0.0139(16) -0.0015(15) 0.0013(17)
C10 0.0431(18) 0.050(2) 0.0397(18) 0.0130(15) 0.0027(13) 0.0047(15)
C11 0.052(2) 0.076(3) 0.044(2) 0.0156(18) -0.0032(15) -0.0049(19)
C12 0.052(2) 0.089(3) 0.059(2) 0.024(2) 0.0019(17) -0.014(2)
C13 0.059(2) 0.092(3) 0.050(2) 0.028(2) 0.0053(17) -0.001(2)
C14 0.057(2) 0.091(3) 0.0384(19) 0.0209(19) -0.0039(15) -0.002(2)
C15 0.0445(18) 0.070(2) 0.0412(19) 0.0147(17) 0.0004(14) -0.0017(17)
C16 0.0469(19) 0.074(2) 0.0398(18) -0.0010(17) 0.0011(14) 0.0167(18)
C17 0.053(3) 0.107(5) 0.072(4) 0 -0.007(3) 0
C18 0.091(5) 0.153(7) 0.097(6) 0 -0.048(5) 0
C19 0.101(6) 0.275(13) 0.058(4) 0 -0.030(4) 0
C20 0.093(5) 0.250(11) 0.037(4) 0 -0.016(3) 0
C21 0.056(3) 0.117(5) 0.047(3) 0 0.020(2) 0
C22 0.052(4) 0.305(14) 0.107(6) 0 0.028(4) 0
C23 0.047(4) 0.253(11) 0.111(6) 0 -0.015(4) 0
C24 0.065(3) 0.080(4) 0.058(3) 0 -0.022(3) 0
C25 0.042(3) 0.100(5) 0.084(4) 0 0.013(3) 0
C26 0.084(5) 0.156(8) 0.110(6) 0 0.052(5) 0
C27 0.114(7) 0.399(19) 0.049(5) 0 0.032(5) 0
C28 0.086(4) 0.167(7) 0.036(3) 0 0.009(3) 0
C29 0.049(3) 0.083(4) 0.058(3) 0 -0.016(2) 0
C30 0.040(4) 0.287(13) 0.122(7) 0 -0.015(4) 0
C31 0.054(4) 0.116(6) 0.128(6) 0 0.038(4) 0
C32 0.056(3) 0.081(4) 0.056(3) 0 0.022(2) 0
O6 0.220(14) 0.51(4) 0.41(2) 0 -0.131(15) 0
C33 0.322(12) 0.130(6) 0.104(5) 0.011(4) 0.038(6) -0.066(7)
C34 0.273(13) 0.149(8) 0.150(8) -0.038(6) -0.103(8) 0.088(8)

loop_
_atom_type_symbol
_atom_type_description
_atom_type_scat_dispersion_real
_atom_type_scat_dispersion_imag
_atom_type_scat_source
C C 0.0033 0.0016 'International Tables Vol C Tables 4.2.6.8 and 6.1.1.4'
H H 0 0 'International Tables Vol C Tables 4.2.6.8 and 6.1.1.4'
Li Li -0.0003 0.0001 'International Tables Vol C Tables 4.2.6.8 and 6.1.1.4'
N N 0.0061 0.0033 'International Tables Vol C Tables 4.2.6.8 and 6.1.1.4'
O O 0.0106 0.006 'International Tables Vol C Tables 4.2.6.8 and 6.1.1.4'
Si Si 0.0817 0.0704 'International Tables Vol C Tables 4.2.6.8 and 6.1.1.4'

loop_
_geom_angle_atom_site_label_1
_geom_angle_atom_site_label_2
_geom_angle_atom_site_label_3
_geom_angle
_geom_angle_site_symmetry_1
_geom_angle_site_symmetry_3
_geom_angle_publ_flag
O4 Li1 O5 112.2(3) . . ?
O4 Li1 N1 111.4(2) . . ?
O5 Li1 N1 105.3(2) . . ?
N1 Li1 N1 110.9(3) 8_565 . ?
O2 Li2 O3 109.6(3) . . ?
O2 Li2 N2 111.5(2) . . ?
O3 Li2 N2 107.5(2) . . ?
N2 Li2 N2 109.1(3) . 8_565 ?
O1 Si N2 110.68(13) . . ?
O1 Si N1 110.49(13) . . ?
N2 Si N1 107.49(12) . . ?
O1 Si C16 105.04(15) . . ?
N2 Si C16 111.22(13) . . ?
N1 Si C16 111.97(13) . . ?
Si O1 Si 132.71(17) 8_565 . ?
C17 O2 C20 108.7(4) . . ?
C17 O2 Li2 115.9(3) . . ?
C20 O2 Li2 135.5(4) . . ?
C24 O3 C21 109.1(4) . . ?
C24 O3 Li2 119.0(3) . . ?
C21 O3 Li2 131.9(3) . . ?
C25 O4 C28 110.5(4) . . ?
C25 O4 Li1 113.9(3) . . ?
C28 O4 Li1 135.6(4) . . ?
C32 O5 C29 110.2(3) . . ?
C32 O5 Li1 117.7(3) . . ?
C29 O5 Li1 132.1(3) . . ?
C1 N1 Si 112.66(19) . . ?
C1 N1 Li1 122.9(2) . . ?
Si N1 Li1 115.5(2) . . ?
C3 N2 Si 112.16(19) . . ?
C3 N2 Li2 125.4(3) . . ?
Si N2 Li2 115.9(2) . . ?
N1 C1 C2 124.9(3) . . ?
N1 C1 C4 116.9(3) . . ?
C2 C1 C4 118.1(3) . . ?
C1 C2 C3 121.5(3) . . ?
N2 C3 C2 125.3(3) . . ?
N2 C3 C10 116.5(3) . . ?
C2 C3 C10 118.1(3) . . ?
C5 C4 C9 117.5(3) . . ?
C5 C4 C1 123.4(3) . . ?
C9 C4 C1 119.1(3) . . ?
C4 C5 C6 121.5(3) . . ?
C7 C6 C5 120.0(4) . . ?
C6 C7 C8 119.7(3) . . ?
C7 C8 C9 120.3(3) . . ?
C8 C9 C4 121.0(3) . . ?
C15 C10 C11 117.7(3) . . ?
C15 C10 C3 119.2(3) . . ?
C11 C10 C3 123.0(3) . . ?
C12 C11 C10 120.8(3) . . ?
C13 C12 C11 120.4(3) . . ?
C12 C13 C14 119.4(3) . . ?
C13 C14 C15 120.3(3) . . ?
C14 C15 C10 121.3(3) . . ?
O2 C17 C18 106.8(5) . . ?
C19 C18 C17 106.8(6) . . ?
C20 C19 C18 107.1(6) . . ?
O2 C20 C19 110.7(6) . . ?
C22 C21 O3 107.1(5) . . ?
C23 C22 C21 109.2(6) . . ?
C22 C23 C24 108.8(5) . . ?
O3 C24 C23 105.8(5) . . ?
O4 C25 C26 106.1(5) . . ?
C27 C26 C25 106.7(5) . . ?
C26 C27 C28 110.4(6) . . ?
O4 C28 C27 106.3(6) . . ?
O5 C29 C30 105.8(5) . . ?
C31 C30 C29 109.6(6) . . ?
C30 C31 C32 108.6(5) . . ?
O5 C32 C31 105.9(5) . . ?
C34 O6 C34 103.8(13) . 8_565 ?
C34 C33 C33 106.0(6) . 8_565 ?
C33 C34 O6 100.4(11) . . ?

loop_
_geom_bond_atom_site_label_1
_geom_bond_atom_site_label_2
_geom_bond_distance
_geom_bond_site_symmetry_2
_geom_bond_publ_flag
Li1 O4 1.964(7) . ?
Li1 O5 1.977(7) . ?
Li1 N1 2.100(4) . ?
Li2 O2 1.990(7) . ?
Li2 O3 1.998(7) . ?
Li2 N2 2.103(4) . ?
Si O1 1.6320(14) . ?
Si N2 1.722(2) . ?
Si N1 1.728(2) . ?
Si C16 1.861(3) . ?
O2 C17 1.398(6) . ?
O2 C20 1.399(6) . ?
O3 C24 1.426(5) . ?
O3 C21 1.439(5) . ?
O4 C25 1.407(6) . ?
O4 C28 1.415(6) . ?
O5 C32 1.423(5) . ?
O5 C29 1.435(5) . ?
N1 C1 1.332(4) . ?
N2 C3 1.331(4) . ?
C1 C2 1.417(4) . ?
C1 C4 1.501(4) . ?
C2 C3 1.417(4) . ?
C3 C10 1.503(4) . ?
C4 C5 1.386(5) . ?
C4 C9 1.395(4) . ?
C5 C6 1.390(5) . ?
C6 C7 1.374(5) . ?
C7 C8 1.375(6) . ?
C8 C9 1.388(4) . ?
C10 C15 1.386(4) . ?
C10 C11 1.396(4) . ?
C11 C12 1.387(4) . ?
C12 C13 1.377(5) . ?
C13 C14 1.378(5) . ?
C14 C15 1.383(4) . ?
C17 C18 1.487(8) . ?
C18 C19 1.428(10) . ?
C19 C20 1.402(9) . ?
C21 C22 1.427(8) . ?
C22 C23 1.392(10) . ?
C23 C24 1.466(8) . ?
C25 C26 1.482(9) . ?
C26 C27 1.395(10) . ?
C27 C28 1.426(9) . ?
C29 C30 1.472(8) . ?
C30 C31 1.375(10) . ?
C31 C32 1.490(8) . ?
O6 C34 1.415(14) . ?
C33 C34 1.423(12) . ?
C33 C33 1.442(15) 8_565 ?
